data_4321076
loop_
_publ_author_name
'Bas de Bruin'
'Eckhard Bill'
'Eberhard Bothe'
'Thomas Weyherm\"uller'
'Karl Wieghardt'

_publ_section_title
;
 Molecular and Electronic Structures of Bis(pyridine-2,6-diimine)metal
 Complexes [ML2](PF6)n (n = 0, 1, 2, 3; M = Mn, Fe, Co, Ni, Cu, Zn)
;
_journal_name_full 'Inorganic Chemistry'
_journal_page_first 2936
_journal_page_last 2947
_journal_paper_doi 10.1021/ic000113j
_journal_volume 39
_journal_year 2000
_chemical_formula_structural 'C46 H46 Co N6 O4]2+, 2 (P F6)-'
_chemical_formula_sum 'C46 H46 Co F12 N6 O4 P2'
_chemical_formula_weight 1095.76
_chemical_name_systematic
; 
 ? 
;
_space_group_IT_number 14
_symmetry_cell_setting monoclinic
_symmetry_space_group_name_Hall '-P 2ybc'
_symmetry_space_group_name_H-M 'P 1 21/c 1'
_atom_sites_solution_hydrogens geom
_atom_sites_solution_primary direct
_atom_sites_solution_secondary difmap
_audit_creation_method SHELXL
_cell_angle_alpha 90.00
_cell_angle_beta 113.83(2)
_cell_angle_gamma 90.00
_cell_formula_units_Z 4
_cell_length_a 18.104(2)
_cell_length_b 16.5602(14)
_cell_length_c 17.248(2)
_cell_measurement_reflns_used 8192
_cell_measurement_temperature 100(2)
_cell_volume 4730.2(11)
_computing_cell_refinement 'Siemens SAINT'
_computing_data_collection 'Siemens SAINT'
_computing_data_reduction 'Siemens SAINT'
_computing_structure_refinement 'SHELXL-93 (Sheldrick, 1993)'
_computing_structure_solution 'SHELXS-86 (Sheldrick, 1990)'
_diffrn_ambient_temperature 100(2)
_diffrn_measurement_device 'Siemens SMART CCD-Detector'
_diffrn_measurement_method '\w, 0.3 deg./frame'
_diffrn_radiation_monochromator graphite
_diffrn_radiation_source 'fine-focus sealed tube'
_diffrn_radiation_type MoK\a
_diffrn_radiation_wavelength 0.71073
_diffrn_reflns_av_R_equivalents 0.0690
_diffrn_reflns_av_sigmaI/netI 0.0725
_diffrn_reflns_limit_h_max 26
_diffrn_reflns_limit_h_min -28
_diffrn_reflns_limit_k_max 22
_diffrn_reflns_limit_k_min -26
_diffrn_reflns_limit_l_max 23
_diffrn_reflns_limit_l_min -27
_diffrn_reflns_number 41247
_diffrn_reflns_theta_max 27.50
_diffrn_reflns_theta_min 1.74
_exptl_absorpt_coefficient_mu 0.529
_exptl_absorpt_correction_T_max 0.884
_exptl_absorpt_correction_T_min 0.767
_exptl_absorpt_correction_type 'SADABS, G.M. Sheldrick 1994'
_exptl_crystal_colour 'dark red'
_exptl_crystal_density_diffrn 1.539
_exptl_crystal_description 'transparent block'
_exptl_crystal_F_000 2244
_exptl_crystal_size_max 0.53
_exptl_crystal_size_mid 0.32
_exptl_crystal_size_min 0.18
_refine_diff_density_max 1.019
_refine_diff_density_min -0.416
_refine_diff_density_rms 0.072
_refine_ls_extinction_method none
_refine_ls_goodness_of_fit_all 1.035
_refine_ls_goodness_of_fit_obs 1.128
_refine_ls_matrix_type full
_refine_ls_number_parameters 648
_refine_ls_number_reflns 10667
_refine_ls_number_restraints 0
_refine_ls_restrained_S_all 1.052
_refine_ls_restrained_S_obs 1.128
_refine_ls_R_factor_all 0.0956
_refine_ls_R_factor_obs 0.0477
_refine_ls_shift/esd_max -0.001
_refine_ls_shift/esd_mean 0.000
_refine_ls_structure_factor_coef Fsqd
_refine_ls_weighting_details 'w=1/[\s^2^(Fo^2^)+(0.0323P)^2^+3.0357P] where P=(Fo^2^+2Fc^2^)/3'
_refine_ls_weighting_scheme calc
_refine_ls_wR_factor_all 0.0970
_refine_ls_wR_factor_obs 0.0830
_reflns_number_observed 7076
_reflns_number_total 10763
_reflns_observed_criterion >2sigma(I)
_cod_data_source_file ic000113j_5.cif
_cod_data_source_block '[Co(II)L(0)2]2+'
_cod_depositor_comments
;
The following automatic conversions were performed:

'_symmetry_cell_setting' value 'Monoclinic' changed to 'monoclinic'
according to the built-in table from CIF Core dictionary named
'cif_core.dic' version 2.4.1 from 2010-06-29.

Automatic conversion script
Id: cif_fix_values 1646 2011-03-28 12:23:43Z adriana 

The following automatic conversions were performed:

'_refine_ls_weighting_scheme' value 'calc
w=1/[\s^2^(Fo^2^)+(0.0323P)^2^+3.0357P] where P=(Fo^2^+2Fc^2^)/3' was
changed to 'calc'. New tag '_refine_ls_weighting_details' was
created. The value of the new tag was set to
'w=1/[\s^2^(Fo^2^)+(0.0323P)^2^+3.0357P] where P=(Fo^2^+2Fc^2^)/3'.

Automatic conversion script
Id: cif_fix_values 3143 2015-03-26 13:38:13Z robertas 
;
_cod_original_cell_volume 4730.2(9)
_cod_database_code 4321076

loop_
_symmetry_equiv_pos_as_xyz
'x, y, z'
'-x, y+1/2, -z+1/2'
'-x, -y, -z'
'x, -y-1/2, z-1/2'

loop_
_atom_site_aniso_label
_atom_site_aniso_U_11
_atom_site_aniso_U_22
_atom_site_aniso_U_33
_atom_site_aniso_U_23
_atom_site_aniso_U_13
_atom_site_aniso_U_12
Co1 0.0169(2) 0.0160(2) 0.0125(2) -0.00086(14) 0.00477(14) -0.00003(14)
O1 0.0240(11) 0.0370(11) 0.0174(10) 0.0039(8) 0.0003(8) -0.0091(9)
O2 0.0333(11) 0.0246(10) 0.0234(10) 0.0002(8) 0.0112(9) 0.0091(8)
O3 0.0255(11) 0.0148(9) 0.0438(12) 0.0017(8) 0.0129(9) 0.0003(8)
O4 0.0319(11) 0.0265(10) 0.0146(9) -0.0015(8) 0.0063(8) 0.0021(8)
N1 0.0196(12) 0.0159(11) 0.0162(11) 0.0017(9) 0.0066(9) -0.0016(9)
N2 0.0190(11) 0.0160(11) 0.0146(11) -0.0004(9) 0.0069(9) -0.0031(9)
N3 0.0204(12) 0.0181(11) 0.0135(11) 0.0012(9) 0.0080(9) -0.0006(9)
N4 0.0170(11) 0.0174(11) 0.0162(11) 0.0000(9) 0.0052(9) 0.0009(8)
N5 0.0135(11) 0.0180(11) 0.0147(11) -0.0004(9) 0.0046(9) 0.0010(8)
N6 0.0171(11) 0.0188(11) 0.0146(11) 0.0019(9) 0.0063(9) -0.0002(9)
C1 0.027(2) 0.043(2) 0.0192(15) 0.0039(13) -0.0019(13) -0.0030(14)
C2 0.0163(14) 0.0272(15) 0.0188(14) -0.0006(11) 0.0049(11) -0.0022(11)
C3 0.025(2) 0.0215(14) 0.0224(15) 0.0030(11) 0.0080(12) -0.0036(11)
C4 0.0216(14) 0.0233(14) 0.0155(13) 0.0043(11) 0.0063(11) -0.0005(11)
C5 0.0160(13) 0.0204(13) 0.0181(13) -0.0029(11) 0.0063(11) 0.0004(10)
C6 0.0238(15) 0.0193(14) 0.0243(15) 0.0028(11) 0.0086(12) -0.0031(11)
C7 0.025(2) 0.0282(15) 0.0165(13) 0.0063(11) 0.0057(12) 0.0003(12)
C8 0.0240(15) 0.0175(13) 0.0201(14) 0.0029(11) 0.0106(12) 0.0018(11)
C9 0.023(2) 0.0258(15) 0.038(2) -0.0086(13) 0.0084(14) 0.0018(12)
C10 0.0213(14) 0.0192(13) 0.0160(13) 0.0016(11) 0.0076(11) 0.0029(11)
C11 0.027(2) 0.0226(14) 0.0235(15) -0.0026(12) 0.0122(13) 0.0029(12)
C12 0.031(2) 0.0212(14) 0.0215(14) -0.0058(12) 0.0082(13) -0.0007(12)
C13 0.025(2) 0.0249(14) 0.0170(14) -0.0053(11) 0.0046(12) -0.0052(12)
C14 0.0214(14) 0.0201(13) 0.0128(13) 0.0002(10) 0.0068(11) -0.0027(10)
C15 0.0213(14) 0.0205(13) 0.0140(13) 0.0003(11) 0.0085(11) -0.0033(11)
C16 0.0200(15) 0.0285(15) 0.0241(15) -0.0067(12) 0.0036(12) -0.0002(12)
C17 0.0168(13) 0.0155(12) 0.0193(13) -0.0018(10) 0.0087(11) -0.0020(10)
C18 0.0237(14) 0.0229(14) 0.0177(13) 0.0005(11) 0.0097(12) -0.0013(11)
C19 0.0228(14) 0.0215(14) 0.0209(14) 0.0042(11) 0.0066(12) 0.0019(11)
C20 0.0240(15) 0.0166(13) 0.0248(15) -0.0013(11) 0.0107(12) -0.0014(11)
C21 0.0239(14) 0.0186(13) 0.0176(13) -0.0027(11) 0.0098(11) -0.0035(11)
C22 0.0205(14) 0.0188(13) 0.0146(13) -0.0009(10) 0.0046(11) -0.0053(10)
C23 0.032(2) 0.030(2) 0.033(2) 0.0018(13) 0.0104(14) 0.0101(13)
C31 0.031(2) 0.0172(14) 0.039(2) 0.0031(12) 0.0112(14) 0.0005(12)
C32 0.0208(14) 0.0179(13) 0.0201(14) 0.0031(11) 0.0027(12) -0.0008(11)
C33 0.0254(15) 0.0171(13) 0.0226(14) -0.0011(11) 0.0085(12) 0.0037(11)
C34 0.0202(14) 0.0226(14) 0.0219(14) 0.0018(11) 0.0086(12) 0.0027(11)
C35 0.0215(14) 0.0169(13) 0.0116(12) 0.0008(10) 0.0021(11) 0.0002(10)
C36 0.0225(15) 0.0174(13) 0.0256(15) -0.0016(11) 0.0066(12) 0.0040(11)
C37 0.0206(15) 0.0230(14) 0.035(2) -0.0008(12) 0.0120(13) 0.0028(11)
C38 0.0145(13) 0.0190(13) 0.0147(13) 0.0002(11) 0.0036(10) 0.0032(10)
C39 0.0238(15) 0.0224(14) 0.0144(13) -0.0002(11) 0.0056(11) -0.0013(11)
C40 0.0157(13) 0.0180(13) 0.0156(13) -0.0007(10) 0.0054(11) 0.0020(10)
C41 0.0167(13) 0.0240(14) 0.0171(13) -0.0029(11) 0.0050(11) 0.0009(11)
C42 0.0230(15) 0.0193(13) 0.0218(14) -0.0066(11) 0.0066(12) -0.0015(11)
C43 0.0219(14) 0.0151(13) 0.0268(15) 0.0000(11) 0.0101(12) 0.0002(11)
C44 0.0144(13) 0.0158(13) 0.0193(13) -0.0002(11) 0.0057(11) 0.0021(10)
C45 0.0126(13) 0.0197(13) 0.0201(14) 0.0010(11) 0.0066(11) -0.0017(10)
C46 0.0268(15) 0.0189(13) 0.0222(14) 0.0030(11) 0.0100(12) 0.0012(11)
C47 0.0207(14) 0.0198(13) 0.0156(13) -0.0003(10) 0.0069(11) -0.0039(11)
C48 0.0201(14) 0.0182(13) 0.0170(13) 0.0038(11) 0.0042(11) 0.0007(11)
C49 0.0241(14) 0.0175(13) 0.0224(14) -0.0007(11) 0.0119(12) -0.0001(11)
C50 0.027(2) 0.0195(13) 0.0165(13) -0.0001(11) 0.0092(12) -0.0059(11)
C51 0.0217(15) 0.0265(14) 0.0162(14) 0.0045(11) 0.0032(12) 0.0035(11)
C52 0.0208(14) 0.0245(14) 0.0209(14) 0.0014(11) 0.0098(12) 0.0026(11)
C53 0.042(2) 0.041(2) 0.0137(14) 0.0004(13) 0.0041(13) 0.0060(14)
P1 0.0239(4) 0.0199(3) 0.0171(3) -0.0004(3) 0.0086(3) 0.0006(3)
F11 0.0335(10) 0.0404(10) 0.0367(10) 0.0141(8) 0.0095(8) 0.0137(8)
F12 0.0278(9) 0.0267(8) 0.0327(9) 0.0092(7) 0.0095(7) 0.0040(7)
F13 0.0356(9) 0.0337(9) 0.0255(9) -0.0055(7) 0.0183(8) -0.0059(7)
F14 0.0393(10) 0.0235(8) 0.0287(9) -0.0042(7) 0.0127(8) -0.0076(7)
F15 0.0448(10) 0.0317(9) 0.0292(9) -0.0047(7) 0.0240(8) 0.0002(7)
F16 0.0323(9) 0.0347(9) 0.0298(9) -0.0099(7) 0.0144(8) -0.0115(7)
P2 0.0237(4) 0.0323(4) 0.0146(3) -0.0006(3) 0.0075(3) 0.0055(3)
F21 0.0292(9) 0.0457(10) 0.0241(9) 0.0022(8) 0.0044(7) 0.0106(8)
F22 0.0317(10) 0.0811(14) 0.0210(9) 0.0134(9) 0.0109(8) 0.0204(9)
F23 0.0391(10) 0.0401(10) 0.0272(9) 0.0103(8) 0.0218(8) 0.0131(8)
F24 0.0379(10) 0.0445(11) 0.0481(11) -0.0227(9) 0.0171(9) -0.0040(8)
F25 0.0335(10) 0.0665(12) 0.0282(9) 0.0018(9) 0.0196(8) 0.0065(9)
F26 0.0599(12) 0.0294(9) 0.0437(11) -0.0011(8) 0.0268(10) 0.0005(8)

loop_
_atom_site_label
_atom_site_type_symbol
_atom_site_fract_x
_atom_site_fract_y
_atom_site_fract_z
_atom_site_U_iso_or_equiv
_atom_site_thermal_displace_type
_atom_site_occupancy
_atom_site_calc_flag
_atom_site_refinement_flags
_atom_site_disorder_group
Co1 Co 0.22117(2) 0.46218(2) 0.41183(2) 0.01553(9) Uani 1 d . .
O1 O -0.15708(11) 0.37488(11) 0.11828(11) 0.0288(5) Uani 1 d . .
O2 O 0.51200(11) 0.19399(11) 0.40564(12) 0.0272(4) Uani 1 d . .
O3 O 0.36816(11) 0.81117(10) 0.29545(13) 0.0284(5) Uani 1 d . .
O4 O 0.27068(11) 0.44693(10) 0.82399(11) 0.0254(4) Uani 1 d . .
N1 N 0.11092(12) 0.51116(12) 0.37756(13) 0.0174(5) Uani 1 d . .
N2 N 0.24693(12) 0.55073(12) 0.48348(13) 0.0165(4) Uani 1 d . .
N3 N 0.34126(12) 0.44426(12) 0.47431(13) 0.0169(5) Uani 1 d . .
N4 N 0.22456(12) 0.51461(12) 0.29962(13) 0.0173(5) Uani 1 d . .
N5 N 0.19225(12) 0.37239(12) 0.33572(13) 0.0157(4) Uani 1 d . .
N6 N 0.20791(12) 0.36546(12) 0.48971(13) 0.0169(5) Uani 1 d . .
C1 C -0.1941(2) 0.4135(2) 0.0376(2) 0.0335(7) Uani 1 d . .
H1A H -0.2399(7) 0.3810(6) 0.0003(4) 0.050 Uiso 1 calc R .
H1B H -0.1546(4) 0.4187(10) 0.0124(6) 0.050 Uiso 1 calc R .
H1C H -0.2131(10) 0.4672(5) 0.0448(2) 0.050 Uiso 1 calc R .
C2 C -0.0918(2) 0.4130(2) 0.1782(2) 0.0215(6) Uani 1 d . .
C3 C -0.0577(2) 0.3737(2) 0.2563(2) 0.0237(6) Uani 1 d . .
H3 H -0.0800(2) 0.3241(2) 0.2644(2) 0.028 Uiso 1 calc R .
C4 C 0.0083(2) 0.40633(15) 0.3218(2) 0.0205(6) Uani 1 d . .
H4 H 0.0318(2) 0.37896(15) 0.3746(2) 0.025 Uiso 1 calc R .
C5 C 0.04016(15) 0.47978(15) 0.3100(2) 0.0183(6) Uani 1 d . .
C6 C 0.0069(2) 0.5184(2) 0.2321(2) 0.0228(6) Uani 1 d . .
H6 H 0.0295(2) 0.5679(2) 0.2241(2) 0.027 Uiso 1 calc R .
C7 C -0.0591(2) 0.4853(2) 0.1657(2) 0.0241(6) Uani 1 d . .
H7 H -0.0816(2) 0.5118(2) 0.1123(2) 0.029 Uiso 1 calc R .
C8 C 0.1095(2) 0.57941(15) 0.4139(2) 0.0200(6) Uani 1 d . .
C9 C 0.0369(2) 0.6307(2) 0.3970(2) 0.0304(7) Uani 1 d . .
H9A H 0.0432(5) 0.6822(5) 0.3724(11) 0.046 Uiso 1 calc R .
H9B H 0.0312(7) 0.6408(9) 0.4503(3) 0.046 Uiso 1 calc R .
H9C H -0.0113(2) 0.6028(5) 0.3573(9) 0.046 Uiso 1 calc R .
C10 C 0.1888(2) 0.60403(15) 0.4779(2) 0.0188(6) Uani 1 d . .
C11 C 0.2068(2) 0.6733(2) 0.5273(2) 0.0239(6) Uani 1 d . .
H11 H 0.1659(2) 0.7113(2) 0.5225(2) 0.029 Uiso 1 calc R .
C12 C 0.2863(2) 0.6856(2) 0.5841(2) 0.0254(6) Uani 1 d . .
H12 H 0.2999(2) 0.7325(2) 0.6187(2) 0.031 Uiso 1 calc R .
C13 C 0.3458(2) 0.6301(2) 0.5907(2) 0.0236(6) Uani 1 d . .
H13 H 0.4000(2) 0.6381(2) 0.6299(2) 0.028 Uiso 1 calc R .
C14 C 0.3243(2) 0.56215(15) 0.5385(2) 0.0182(5) Uani 1 d . .
C15 C 0.3780(2) 0.49746(15) 0.5332(2) 0.0182(5) Uani 1 d . .
C16 C 0.4651(2) 0.4994(2) 0.5905(2) 0.0259(6) Uani 1 d . .
H16A H 0.4722(2) 0.4808(10) 0.6471(3) 0.039 Uiso 1 calc R .
H16B H 0.4854(3) 0.5547(3) 0.5943(9) 0.039 Uiso 1 calc R .
H16C H 0.4951(2) 0.4639(8) 0.5681(6) 0.039 Uiso 1 calc R .
C17 C 0.38443(15) 0.37677(14) 0.4608(2) 0.0167(5) Uani 1 d . .
C18 C 0.4309(2) 0.32492(15) 0.5253(2) 0.0210(6) Uani 1 d . .
H18 H 0.4332(2) 0.33222(15) 0.5809(2) 0.025 Uiso 1 calc R .
C19 C 0.4742(2) 0.2625(2) 0.5095(2) 0.0225(6) Uani 1 d . .
H19 H 0.5056(2) 0.2271(2) 0.5540(2) 0.027 Uiso 1 calc R .
C20 C 0.4711(2) 0.25212(15) 0.4283(2) 0.0215(6) Uani 1 d . .
C21 C 0.4223(2) 0.30245(14) 0.3627(2) 0.0196(6) Uani 1 d . .
H21 H 0.4188(2) 0.29425(14) 0.3068(2) 0.023 Uiso 1 calc R .
C22 C 0.37927(15) 0.36401(15) 0.3788(2) 0.0188(6) Uani 1 d . .
H22 H 0.34592(15) 0.39792(15) 0.3338(2) 0.023 Uiso 1 calc R .
C23 C 0.5687(2) 0.1458(2) 0.4725(2) 0.0327(7) Uani 1 d . .
H23A H 0.5962(8) 0.1086(8) 0.4488(3) 0.049 Uiso 1 calc R .
H23B H 0.5400(2) 0.1149(9) 0.5002(8) 0.049 Uiso 1 calc R .
H23C H 0.6086(7) 0.1811(2) 0.5142(6) 0.049 Uiso 1 calc R .
C31 C 0.3280(2) 0.8856(2) 0.2957(2) 0.0299(7) Uani 1 d . .
H31A H 0.3617(5) 0.9310(2) 0.2933(12) 0.045 Uiso 1 calc R .
H31B H 0.3186(10) 0.8894(5) 0.3477(6) 0.045 Uiso 1 calc R .
H31C H 0.2761(5) 0.8875(5) 0.2464(7) 0.045 Uiso 1 calc R .
C32 C 0.3285(2) 0.74138(15) 0.2959(2) 0.0214(6) Uani 1 d . .
C33 C 0.2570(2) 0.7371(2) 0.3075(2) 0.0221(6) Uani 1 d . .
H33 H 0.2322(2) 0.7850(2) 0.3157(2) 0.027 Uiso 1 calc R .
C34 C 0.2220(2) 0.66237(15) 0.3070(2) 0.0215(6) Uani 1 d . .
H34 H 0.1731(2) 0.65935(15) 0.3149(2) 0.026 Uiso 1 calc R .
C35 C 0.25763(15) 0.59238(14) 0.2951(2) 0.0181(5) Uani 1 d . .
C36 C 0.3292(2) 0.5968(2) 0.2833(2) 0.0228(6) Uani 1 d . .
H36 H 0.3539(2) 0.5489(2) 0.2749(2) 0.027 Uiso 1 calc R .
C37 C 0.3642(2) 0.6709(2) 0.2838(2) 0.0260(6) Uani 1 d . .
H37 H 0.4130(2) 0.6738(2) 0.2758(2) 0.031 Uiso 1 calc R .
C38 C 0.19589(14) 0.46774(15) 0.23452(15) 0.0168(5) Uani 1 d . .
C39 C 0.1848(2) 0.4878(2) 0.1461(2) 0.0208(6) Uani 1 d . .
H39A H 0.1290(3) 0.4764(9) 0.1071(2) 0.031 Uiso 1 calc R .
H39B H 0.2217(7) 0.4550(7) 0.1304(4) 0.031 Uiso 1 calc R .
H39C H 0.1965(9) 0.5452(3) 0.1427(3) 0.031 Uiso 1 calc R .
C40 C 0.17624(14) 0.38470(14) 0.2532(2) 0.0167(5) Uani 1 d . .
C41 C 0.14928(15) 0.32285(15) 0.1948(2) 0.0199(6) Uani 1 d . .
H41 H 0.13529(15) 0.33270(15) 0.1363(2) 0.024 Uiso 1 calc R .
C42 C 0.1431(2) 0.2458(2) 0.2236(2) 0.0221(6) Uani 1 d . .
H42 H 0.1257(2) 0.2021(2) 0.1847(2) 0.027 Uiso 1 calc R .
C43 C 0.1622(2) 0.23264(15) 0.3089(2) 0.0212(6) Uani 1 d . .
H43 H 0.1592(2) 0.17993(15) 0.3292(2) 0.025 Uiso 1 calc R .
C44 C 0.18593(14) 0.29800(14) 0.3644(2) 0.0168(5) Uani 1 d . .
C45 C 0.20457(14) 0.29512(15) 0.4566(2) 0.0175(5) Uani 1 d . .
C46 C 0.2176(2) 0.21503(15) 0.4998(2) 0.0226(6) Uani 1 d . .
H46A H 0.2707(4) 0.1939(5) 0.5076(10) 0.034 Uiso 1 calc R .
H46B H 0.1756(6) 0.1773(3) 0.4651(5) 0.034 Uiso 1 calc R .
H46C H 0.2152(10) 0.2213(2) 0.5553(5) 0.034 Uiso 1 calc R .
C47 C 0.22543(15) 0.37926(15) 0.5772(2) 0.0189(6) Uani 1 d . .
C48 C 0.1747(2) 0.43209(15) 0.5959(2) 0.0195(6) Uani 1 d . .
H48 H 0.1287(2) 0.45407(15) 0.5511(2) 0.023 Uiso 1 calc R .
C49 C 0.1907(2) 0.45262(15) 0.6783(2) 0.0205(6) Uani 1 d . .
H49 H 0.1547(2) 0.48699(15) 0.6905(2) 0.025 Uiso 1 calc R .
C50 C 0.2599(2) 0.42285(15) 0.7443(2) 0.0208(6) Uani 1 d . .
C51 C 0.3116(2) 0.3716(2) 0.7266(2) 0.0228(6) Uani 1 d . .
H51 H 0.3589(2) 0.3516(2) 0.7712(2) 0.027 Uiso 1 calc R .
C52 C 0.2939(2) 0.3498(2) 0.6431(2) 0.0216(6) Uani 1 d . .
H52 H 0.3291(2) 0.3143(2) 0.6310(2) 0.026 Uiso 1 calc R .
C53 C 0.3434(2) 0.4214(2) 0.8923(2) 0.0345(7) Uani 1 d . .
H53A H 0.3461(6) 0.4450(9) 0.9455(2) 0.052 Uiso 1 calc R .
H53B H 0.3901(2) 0.4392(10) 0.8817(6) 0.052 Uiso 1 calc R .
H53C H 0.3439(6) 0.3623(2) 0.8965(8) 0.052 Uiso 1 calc R .
P1 P 0.01189(4) 0.69770(4) 0.05502(4) 0.0202(2) Uani 1 d . .
F11 F 0.07843(10) 0.63638(10) 0.11415(11) 0.0384(4) Uani 1 d . .
F12 F -0.05526(9) 0.76016(9) -0.00460(10) 0.0300(4) Uani 1 d . .
F13 F -0.02192(9) 0.70880(9) 0.12707(10) 0.0297(4) Uani 1 d . .
F14 F -0.05002(10) 0.62448(9) 0.01568(10) 0.0308(4) Uani 1 d . .
F15 F 0.04470(10) 0.68725(9) -0.01780(10) 0.0323(4) Uani 1 d . .
F16 F 0.07290(9) 0.77181(9) 0.09363(10) 0.0317(4) Uani 1 d . .
P2 P 0.42292(4) 0.43273(4) 0.15460(4) 0.0236(2) Uani 1 d . .
F21 F 0.50091(9) 0.40101(10) 0.23259(10) 0.0350(4) Uani 1 d . .
F22 F 0.34402(10) 0.46501(12) 0.07762(10) 0.0445(5) Uani 1 d . .
F23 F 0.36993(10) 0.42002(10) 0.20918(10) 0.0328(4) Uani 1 d . .
F24 F 0.40270(10) 0.34250(11) 0.11994(12) 0.0436(5) Uani 1 d . .
F25 F 0.47485(10) 0.44542(11) 0.09971(10) 0.0405(4) Uani 1 d . .
F26 F 0.44312(11) 0.52279(10) 0.19017(11) 0.0424(4) Uani 1 d . .

loop_
_atom_type_symbol
_atom_type_description
_atom_type_scat_dispersion_real
_atom_type_scat_dispersion_imag
_atom_type_scat_source
C C 0.0033 0.0016 'International Tables Vol C Tables 4.2.6.8 and 6.1.1.4'
H H 0.0000 0.0000 'International Tables Vol C Tables 4.2.6.8 and 6.1.1.4'
N N 0.0061 0.0033 'International Tables Vol C Tables 4.2.6.8 and 6.1.1.4'
O O 0.0106 0.0060 'International Tables Vol C Tables 4.2.6.8 and 6.1.1.4'
F F 0.0171 0.0103 'International Tables Vol C Tables 4.2.6.8 and 6.1.1.4'
P P 0.1023 0.0942 'International Tables Vol C Tables 4.2.6.8 and 6.1.1.4'
Co Co 0.3494 0.9721 'International Tables Vol C Tables 4.2.6.8 and 6.1.1.4'

loop_
_geom_angle_atom_site_label_1
_geom_angle_atom_site_label_2
_geom_angle_atom_site_label_3
_geom_angle
_geom_angle_site_symmetry_1
_geom_angle_site_symmetry_3
_geom_angle_publ_flag
N2 Co1 N5 178.47(9) . . ?
N2 Co1 N1 80.15(9) . . ?
N5 Co1 N1 98.52(8) . . ?
N2 Co1 N3 80.43(9) . . ?
N5 Co1 N3 100.91(8) . . ?
N1 Co1 N3 160.56(8) . . ?
N2 Co1 N4 100.97(8) . . ?
N5 Co1 N4 78.17(8) . . ?
N1 Co1 N4 87.61(8) . . ?
N3 Co1 N4 97.12(8) . . ?
N2 Co1 N6 103.46(8) . . ?
N5 Co1 N6 77.43(8) . . ?
N1 Co1 N6 97.77(8) . . ?
N3 Co1 N6 85.73(8) . . ?
N4 Co1 N6 155.53(8) . . ?
C2 O1 C1 116.8(2) . . ?
C20 O2 C23 117.1(2) . . ?
C32 O3 C31 117.4(2) . . ?
C50 O4 C53 116.8(2) . . ?
C8 N1 C5 121.4(2) . . ?
C8 N1 Co1 114.9(2) . . ?
C5 N1 Co1 123.2(2) . . ?
C10 N2 C14 121.2(2) . . ?
C10 N2 Co1 119.5(2) . . ?
C14 N2 Co1 119.3(2) . . ?
C15 N3 C17 120.8(2) . . ?
C15 N3 Co1 114.6(2) . . ?
C17 N3 Co1 124.5(2) . . ?
C38 N4 C35 121.5(2) . . ?
C38 N4 Co1 113.2(2) . . ?
C35 N4 Co1 125.3(2) . . ?
C40 N5 C44 120.7(2) . . ?
C40 N5 Co1 119.3(2) . . ?
C44 N5 Co1 119.9(2) . . ?
C45 N6 C47 124.3(2) . . ?
C45 N6 Co1 113.0(2) . . ?
C47 N6 Co1 120.3(2) . . ?
O1 C2 C7 124.8(2) . . ?
O1 C2 C3 115.1(2) . . ?
C7 C2 C3 120.1(2) . . ?
C4 C3 C2 120.4(2) . . ?
C3 C4 C5 119.6(2) . . ?
C6 C5 C4 120.0(2) . . ?
C6 C5 N1 121.0(2) . . ?
C4 C5 N1 118.9(2) . . ?
C5 C6 C7 120.6(2) . . ?
C6 C7 C2 119.3(2) . . ?
N1 C8 C10 113.5(2) . . ?
N1 C8 C9 126.2(2) . . ?
C10 C8 C9 120.3(2) . . ?
N2 C10 C11 121.0(2) . . ?
N2 C10 C8 111.7(2) . . ?
C11 C10 C8 127.3(2) . . ?
C10 C11 C12 118.3(2) . . ?
C13 C12 C11 120.6(2) . . ?
C12 C13 C14 118.5(2) . . ?
N2 C14 C13 120.4(2) . . ?
N2 C14 C15 112.2(2) . . ?
C13 C14 C15 127.4(2) . . ?
N3 C15 C14 113.4(2) . . ?
N3 C15 C16 127.1(2) . . ?
C14 C15 C16 119.5(2) . . ?
C18 C17 C22 119.3(2) . . ?
C18 C17 N3 123.0(2) . . ?
C22 C17 N3 117.7(2) . . ?
C19 C18 C17 120.7(2) . . ?
C18 C19 C20 119.6(2) . . ?
O2 C20 C19 124.8(2) . . ?
O2 C20 C21 115.3(2) . . ?
C19 C20 C21 119.8(2) . . ?
C22 C21 C20 120.2(2) . . ?
C21 C22 C17 120.3(2) . . ?
O3 C32 C33 124.6(2) . . ?
O3 C32 C37 115.7(2) . . ?
C33 C32 C37 119.7(2) . . ?
C32 C33 C34 119.6(2) . . ?
C35 C34 C33 120.6(2) . . ?
C34 C35 C36 119.7(2) . . ?
C34 C35 N4 121.0(2) . . ?
C36 C35 N4 119.2(2) . . ?
C37 C36 C35 119.8(2) . . ?
C36 C37 C32 120.6(2) . . ?
N4 C38 C40 114.5(2) . . ?
N4 C38 C39 126.6(2) . . ?
C40 C38 C39 118.8(2) . . ?
N5 C40 C41 121.3(2) . . ?
N5 C40 C38 113.6(2) . . ?
C41 C40 C38 124.9(2) . . ?
C40 C41 C42 118.4(2) . . ?
C43 C42 C41 120.2(2) . . ?
C42 C43 C44 118.8(2) . . ?
N5 C44 C43 120.4(2) . . ?
N5 C44 C45 113.9(2) . . ?
C43 C44 C45 125.7(2) . . ?
N6 C45 C44 113.3(2) . . ?
N6 C45 C46 127.7(2) . . ?
C44 C45 C46 119.0(2) . . ?
C52 C47 C48 118.9(2) . . ?
C52 C47 N6 123.5(2) . . ?
C48 C47 N6 117.2(2) . . ?
C49 C48 C47 120.7(2) . . ?
C48 C49 C50 119.9(2) . . ?
O4 C50 C51 124.4(2) . . ?
O4 C50 C49 115.6(2) . . ?
C51 C50 C49 120.0(2) . . ?
C50 C51 C52 119.5(2) . . ?
C47 C52 C51 120.8(2) . . ?
F11 P1 F15 90.52(9) . . ?
F11 P1 F13 90.20(9) . . ?
F15 P1 F13 179.26(10) . . ?
F11 P1 F14 90.42(9) . . ?
F15 P1 F14 90.21(9) . . ?
F13 P1 F14 89.67(9) . . ?
F11 P1 F16 90.36(9) . . ?
F15 P1 F16 89.82(9) . . ?
F13 P1 F16 90.29(8) . . ?
F14 P1 F16 179.22(9) . . ?
F11 P1 F12 179.73(11) . . ?
F15 P1 F12 89.55(9) . . ?
F13 P1 F12 89.73(9) . . ?
F14 P1 F12 89.84(9) . . ?
F16 P1 F12 89.39(9) . . ?
F25 P2 F21 90.62(9) . . ?
F25 P2 F24 90.12(10) . . ?
F21 P2 F24 89.91(10) . . ?
F25 P2 F26 90.38(10) . . ?
F21 P2 F26 89.78(10) . . ?
F24 P2 F26 179.42(11) . . ?
F25 P2 F22 90.35(9) . . ?
F21 P2 F22 178.93(10) . . ?
F24 P2 F22 90.53(11) . . ?
F26 P2 F22 89.77(10) . . ?
F25 P2 F23 179.52(10) . . ?
F21 P2 F23 89.84(9) . . ?
F24 P2 F23 89.77(10) . . ?
F26 P2 F23 89.74(9) . . ?
F22 P2 F23 89.18(9) . . ?

loop_
_geom_bond_atom_site_label_1
_geom_bond_atom_site_label_2
_geom_bond_distance
_geom_bond_site_symmetry_2
_geom_bond_publ_flag
Co1 N2 1.852(2) . ?
Co1 N5 1.911(2) . ?
Co1 N1 2.010(2) . ?
Co1 N3 2.021(2) . ?
Co1 N4 2.145(2) . ?
Co1 N6 2.165(2) . ?
O1 C2 1.370(3) . ?
O1 C1 1.428(3) . ?
O2 C20 1.364(3) . ?
O2 C23 1.436(3) . ?
O3 C32 1.362(3) . ?
O3 C31 1.433(3) . ?
O4 C50 1.368(3) . ?
O4 C53 1.431(3) . ?
N1 C8 1.298(3) . ?
N1 C5 1.436(3) . ?
N2 C10 1.347(3) . ?
N2 C14 1.351(3) . ?
N3 C15 1.306(3) . ?
N3 C17 1.436(3) . ?
N4 C38 1.289(3) . ?
N4 C35 1.436(3) . ?
N5 C40 1.348(3) . ?
N5 C44 1.350(3) . ?
N6 C45 1.288(3) . ?
N6 C47 1.430(3) . ?
C2 C7 1.392(4) . ?
C2 C3 1.395(4) . ?
C3 C4 1.380(4) . ?
C4 C5 1.396(3) . ?
C5 C6 1.387(4) . ?
C6 C7 1.391(4) . ?
C8 C10 1.472(4) . ?
C8 C9 1.491(4) . ?
C10 C11 1.387(4) . ?
C11 C12 1.390(4) . ?
C12 C13 1.385(4) . ?
C13 C14 1.394(3) . ?
C14 C15 1.474(4) . ?
C15 C16 1.484(4) . ?
C17 C18 1.388(3) . ?
C17 C22 1.396(3) . ?
C18 C19 1.388(4) . ?
C19 C20 1.390(4) . ?
C20 C21 1.396(4) . ?
C21 C22 1.378(4) . ?
C32 C33 1.390(4) . ?
C32 C37 1.389(4) . ?
C33 C34 1.389(4) . ?
C34 C35 1.382(3) . ?
C35 C36 1.393(4) . ?
C36 C37 1.380(4) . ?
C38 C40 1.488(3) . ?
C38 C39 1.493(3) . ?
C40 C41 1.380(3) . ?
C41 C42 1.389(4) . ?
C42 C43 1.386(4) . ?
C43 C44 1.393(3) . ?
C44 C45 1.486(4) . ?
C45 C46 1.493(3) . ?
C47 C52 1.389(4) . ?
C47 C48 1.396(4) . ?
C48 C49 1.375(4) . ?
C49 C50 1.398(4) . ?
C50 C51 1.386(4) . ?
C51 C52 1.390(4) . ?
P1 F11 1.591(2) . ?
P1 F15 1.601(2) . ?
P1 F13 1.602(2) . ?
P1 F14 1.604(2) . ?
P1 F16 1.605(2) . ?
P1 F12 1.611(2) . ?
P2 F25 1.595(2) . ?
P2 F21 1.595(2) . ?
P2 F24 1.596(2) . ?
P2 F26 1.598(2) . ?
P2 F22 1.599(2) . ?
P2 F23 1.607(2) . ?
